data_4031153
loop_
_publ_author_name
'Saikia, Pallabi'
'Gogoi, Sanjib'
'Boruah, Romesh C.'

_publ_section_title
;
 Carbon-Carbon Bond Cleavage Reaction: Synthesis of Multisubstituted
 Pyrazolo[1,5-a]pyrimidines.
;
_journal_issue 13
_journal_name_full 'The Journal of organic chemistry'
_journal_page_first 6885
_journal_page_last 6889
_journal_paper_doi 10.1021/acs.joc.5b00933
_journal_volume 80
_journal_year 2015
_chemical_formula_moiety 'C19 H15 N3 '
_chemical_formula_sum 'C19 H15 N3'
_chemical_formula_weight 285.35
_space_group_IT_number 19
_symmetry_cell_setting orthorhombic
_symmetry_Int_Tables_number 19
_symmetry_space_group_name_Hall 'P 2ac 2ab'
_symmetry_space_group_name_H-M 'P 21 21 21'
_cell_angle_alpha 90.0000
_cell_angle_beta 90.0000
_cell_angle_gamma 90.0000
_cell_formula_units_Z 4
_cell_length_a 7.494(9)
_cell_length_b 11.707(15)
_cell_length_c 34.23(4)
_cell_measurement_reflns_used 5184
_cell_measurement_temperature 293.1
_cell_measurement_theta_max 29.3
_cell_measurement_theta_min 0.6
_cell_volume 3003(6)
_computing_cell_refinement CrystalClear
_computing_data_collection CrystalClear
_computing_data_reduction CrystalStructure
_computing_publication_material 'CrystalStructure 3.8'
_computing_structure_refinement CRYSTALS
_computing_structure_solution SIR92
_diffrn_detector_area_resol_mean 29.26
_diffrn_measured_fraction_theta_full 0.872
_diffrn_measured_fraction_theta_max 0.872
_diffrn_measurement_device_type 'Rigaku Saturn'
_diffrn_measurement_method \w
_diffrn_radiation_type 'Mo K\a'
_diffrn_radiation_wavelength 0.71075
_diffrn_reflns_av_R_equivalents 0.075
_diffrn_reflns_limit_h_max 9
_diffrn_reflns_limit_h_min -8
_diffrn_reflns_limit_k_max 15
_diffrn_reflns_limit_k_min -14
_diffrn_reflns_limit_l_max 40
_diffrn_reflns_limit_l_min -46
_diffrn_reflns_number 14508
_diffrn_reflns_theta_full 29.26
_diffrn_reflns_theta_max 29.26
_exptl_absorpt_coefficient_mu 0.076
_exptl_absorpt_correction_T_max 0.985
_exptl_absorpt_correction_T_min 0.461
_exptl_absorpt_correction_type multi-scan
_exptl_absorpt_process_details 'Jacobson, R. (1998) Private communication'
_exptl_crystal_colour colorless
_exptl_crystal_density_diffrn 1.262
_exptl_crystal_density_method 'not measured'
_exptl_crystal_description prism
_exptl_crystal_F_000 1200.00
_exptl_crystal_size_max 0.20
_exptl_crystal_size_mid 0.20
_exptl_crystal_size_min 0.20
_refine_diff_density_max 1.30
_refine_diff_density_min -1.24
_refine_ls_extinction_method none
_refine_ls_goodness_of_fit_ref 6.395
_refine_ls_hydrogen_treatment noref
_refine_ls_number_parameters 427
_refine_ls_number_reflns 11472
_refine_ls_R_factor_gt 0.1085
_refine_ls_shift/su_max 0.1020
_refine_ls_structure_factor_coef F
_refine_ls_weighting_details 'w = 1.0'
_refine_ls_weighting_scheme unit
_refine_ls_wR_factor_ref 0.0896
_reflns_number_gt 11346
_reflns_number_total 6573
_reflns_threshold_expression F^2^>2.0\s(F^2^)
_cod_data_source_file jo5b00933_si_002.cif
_cod_data_source_block '____P-580M(2)'
_cod_depositor_comments 'Adding full bibliography for 4031153.cif.'
_cod_original_formula_sum 'C19 H15 N3 '
_cod_database_code 4031153

loop_
_symmetry_equiv_pos_site_id
_symmetry_equiv_pos_as_xyz
1 +X,+Y,+Z
2 1/2+X,1/2-Y,-Z
3 -X,1/2+Y,1/2-Z
4 1/2-X,-Y,1/2+Z

loop_
_atom_site_label
_atom_site_type_symbol
_atom_site_fract_x
_atom_site_fract_y
_atom_site_fract_z
_atom_site_U_iso_or_equiv
_atom_site_adp_type
_atom_site_occupancy
_atom_site_symmetry_multiplicity
_atom_site_calc_flag
_atom_site_refinement_flags
N(2) N 1.1183(7) -0.0043(3) 0.41834(15) 0.0527(13) Uani 1.00 1 d .
N(3) N 1.0926(8) -0.0971(4) 0.35526(13) 0.0530(11) Uani 1.00 1 d .
N(7) N 1.0640(9) -0.0722(4) 0.31613(16) 0.0677(16) Uani 1.00 1 d .
C(3) C 1.1378(8) -0.1080(4) 0.43488(16) 0.0490(16) Uani 1.00 1 d .
C(9) C 1.0922(9) 0.0044(4) 0.37927(17) 0.0493(13) Uani 1.00 1 d .
C(11) C 1.1184(8) -0.2029(3) 0.37070(15) 0.0434(13) Uani 1.00 1 d .
C(21) C 1.0912(10) -0.5201(5) 0.3390(2) 0.0713(19) Uani 1.00 1 d .
C(23) C 1.1586(8) -0.1222(5) 0.47803(18) 0.0573(16) Uani 1.00 1 d .
C(24) C 1.1599(8) -0.5115(5) 0.29985(16) 0.0543(16) Uani 1.00 1 d .
C(27) C 1.1459(8) -0.2105(4) 0.41096(14) 0.0443(13) Uani 1.00 1 d .
C(28) C 1.2454(9) -0.0316(6) 0.49796(17) 0.0660(19) Uani 1.00 1 d .
C(29) C 1.0671(12) 0.0953(7) 0.3544(2) 0.086(2) Uani 1.00 1 d .
C(30) C 1.2004(9) -0.4123(7) 0.28517(16) 0.0687(18) Uani 1.00 1 d .
C(33) C 1.1279(10) -0.2265(5) 0.53880(16) 0.066(2) Uani 1.00 1 d .
C(34) C 1.1211(9) -0.3138(5) 0.34577(13) 0.0530(14) Uani 1.00 1 d .
C(35) C 1.2709(10) -0.0369(6) 0.5388(2) 0.075(2) Uani 1.00 1 d .
C(36) C 1.1060(10) -0.2174(5) 0.49816(17) 0.0617(18) Uani 1.00 1 d .
C(37) C 1.0500(10) 0.0436(7) 0.31679(17) 0.079(2) Uani 1.00 1 d .
C(39) C 1.0663(10) -0.4164(6) 0.36007(17) 0.0667(18) Uani 1.00 1 d .
C(40) C 1.1895(10) -0.3030(6) 0.3044(2) 0.080(2) Uani 1.00 1 d .
C(42) C 1.2022(8) -0.1365(7) 0.55910(19) 0.079(2) Uani 1.00 1 d .
C(44) C 1.1894(12) -0.6276(6) 0.2778(2) 0.083(2) Uani 1.00 1 d .
H(4) H 1.0970 -0.6910 0.2929 0.073 Uiso 1.00 1 c R
H(5) H 1.3200 -0.6930 0.2780 0.117 Uiso 1.00 1 c R
H(6) H 1.1670 -0.6180 0.2457 0.062 Uiso 1.00 1 c R
H(8) H 1.3030 -0.0230 0.5669 0.171 Uiso 1.00 1 c R
H(11) H 1.0270 -0.2790 0.4893 0.236 Uiso 1.00 1 c R
H(13) H 1.2930 0.0120 0.4791 0.031 Uiso 1.00 1 c R
H(18) H 1.0130 0.0620 0.2829 0.063 Uiso 1.00 1 c R
H(20) H 1.0250 -0.4040 0.3923 0.016 Uiso 1.00 1 c R
H(21) H 1.2250 -0.3780 0.2612 0.066 Uiso 1.00 1 c R
H(22) H 1.1680 -0.2730 0.4245 0.030 Uiso 1.00 1 c R
H(24) H 1.0520 -0.6070 0.3522 0.044 Uiso 1.00 1 c R
H(25) H 1.0921 -0.2939 0.5521 0.080 Uiso 1.00 1 c R
H(27) H 1.2203 -0.2325 0.2924 0.096 Uiso 1.00 1 c R
H(29) H 1.2078 -0.1394 0.5868 0.094 Uiso 1.00 1 c R
H(31) H 1.0607 0.1740 0.3609 0.103 Uiso 1.00 1 c R

loop_
_atom_site_aniso_label
_atom_site_aniso_U_11
_atom_site_aniso_U_22
_atom_site_aniso_U_33
_atom_site_aniso_U_12
_atom_site_aniso_U_13
_atom_site_aniso_U_23
N(2) 0.059(3) 0.036(2) 0.063(3) 0.006(2) 0.003(2) 0.002(2)
N(3) 0.064(3) 0.054(2) 0.041(2) -0.005(2) -0.006(2) -0.003(2)
N(7) 0.073(4) 0.055(3) 0.075(3) 0.015(2) -0.009(3) 0.015(2)
C(3) 0.055(4) 0.041(3) 0.051(3) 0.001(2) 0.009(3) -0.011(2)
C(9) 0.054(3) 0.047(3) 0.047(2) 0.003(2) 0.010(2) 0.005(2)
C(11) 0.067(4) 0.0122(19) 0.051(2) 0.005(2) 0.005(2) -0.0031(18)
C(21) 0.052(4) 0.070(4) 0.092(4) -0.006(3) 0.007(4) -0.035(3)
C(23) 0.046(4) 0.055(3) 0.071(3) 0.018(2) -0.005(3) -0.026(3)
C(24) 0.054(4) 0.075(4) 0.034(2) 0.027(3) -0.005(2) 0.004(2)
C(27) 0.066(4) 0.031(2) 0.036(2) -0.009(2) 0.007(2) -0.0012(19)
C(28) 0.044(4) 0.098(5) 0.056(3) 0.016(3) 0.004(3) -0.008(3)
C(29) 0.100(6) 0.094(5) 0.065(4) 0.001(4) 0.009(4) 0.016(4)
C(30) 0.056(4) 0.112(5) 0.038(2) 0.001(4) 0.019(3) 0.004(3)
C(33) 0.088(6) 0.065(4) 0.045(3) -0.019(3) -0.005(3) -0.004(2)
C(34) 0.063(4) 0.076(3) 0.020(2) -0.005(3) 0.009(2) -0.017(2)
C(35) 0.060(5) 0.093(5) 0.073(4) 0.015(3) -0.019(3) 0.015(3)
C(36) 0.053(4) 0.075(4) 0.057(3) -0.008(3) -0.001(3) 0.013(3)
C(37) 0.071(5) 0.132(6) 0.033(2) -0.008(4) 0.009(3) 0.018(3)
C(39) 0.071(4) 0.076(4) 0.053(3) 0.025(3) 0.007(3) 0.031(3)
C(40) 0.060(5) 0.097(5) 0.082(4) -0.005(4) 0.007(3) -0.021(4)
C(42) 0.035(3) 0.133(6) 0.068(4) 0.012(4) -0.010(3) 0.000(4)
C(44) 0.102(7) 0.075(4) 0.071(4) 0.007(4) 0.005(4) -0.016(3)

loop_
_atom_type_symbol
_atom_type_description
_atom_type_scat_dispersion_real
_atom_type_scat_dispersion_imag
_atom_type_scat_source
C C 0.003 0.002
;
International Tables for Crystallography
(1992, Vol. C, Tables 4.2.6.8 and 6.1.1.4)
;
H H 0.000 0.000
;
International Tables for Crystallography
(1992, Vol. C, Table 6.1.1.4)
;
N N 0.006 0.003
;
International Tables for Crystallography
(1992, Vol. C, Tables 4.2.6.8 and 6.1.1.4)
;

loop_
_geom_angle_atom_site_label_1
_geom_angle_atom_site_label_2
_geom_angle_atom_site_label_3
_geom_angle
_geom_angle_publ_flag
C(3) N(2) C(9) 119.9(4) yes
N(7) N(3) C(9) 112.1(4) yes
N(7) N(3) C(11) 126.0(4) yes
C(9) N(3) C(11) 121.9(4) yes
N(3) N(7) C(37) 101.8(4) yes
N(2) C(3) C(23) 121.8(4) yes
N(2) C(3) C(27) 120.8(4) yes
C(23) C(3) C(27) 117.4(4) yes
N(2) C(9) N(3) 119.9(4) yes
N(2) C(9) C(29) 133.5(5) yes
N(3) C(9) C(29) 106.5(5) yes
N(3) C(11) C(27) 117.5(3) yes
N(3) C(11) C(34) 123.3(4) yes
C(27) C(11) C(34) 119.1(3) yes
C(24) C(21) C(39) 117.3(5) yes
C(3) C(23) C(28) 116.1(5) yes
C(3) C(23) C(36) 123.9(5) yes
C(28) C(23) C(36) 119.9(5) yes
C(21) C(24) C(30) 120.4(5) yes
C(21) C(24) C(44) 115.9(5) yes
C(30) C(24) C(44) 123.6(5) yes
C(3) C(27) C(11) 119.8(4) yes
C(23) C(28) C(35) 120.3(6) yes
C(9) C(29) C(37) 104.0(6) yes
C(24) C(30) C(40) 127.1(5) yes
C(36) C(33) C(42) 119.2(5) yes
C(11) C(34) C(39) 122.4(4) yes
C(11) C(34) C(40) 116.7(4) yes
C(39) C(34) C(40) 120.9(5) yes
C(28) C(35) C(42) 117.5(6) yes
C(23) C(36) C(33) 121.8(5) yes
N(7) C(37) C(29) 115.5(6) yes
C(21) C(39) C(34) 122.1(5) yes
C(30) C(40) C(34) 111.9(5) yes
C(33) C(42) C(35) 121.0(5) yes
C(24) C(21) H(24) 121.2 no
C(39) C(21) H(24) 121.4 no
C(3) C(27) H(22) 113.4 no
C(11) C(27) H(22) 126.8 no
C(23) C(28) H(13) 105.2 no
C(35) C(28) H(13) 133.1 no
C(9) C(29) H(31) 127.8 no
C(37) C(29) H(31) 128.2 no
C(24) C(30) H(21) 140.4 no
C(40) C(30) H(21) 91.8 no
C(36) C(33) H(25) 120.3 no
C(42) C(33) H(25) 120.5 no
C(28) C(35) H(8) 166.6 no
C(42) C(35) H(8) 75.9 no
C(23) C(36) H(11) 128.1 no
C(33) C(36) H(11) 108.7 no
N(7) C(37) H(18) 100.3 no
C(29) C(37) H(18) 143.9 no
C(21) C(39) H(20) 128.7 no
C(34) C(39) H(20) 108.3 no
C(30) C(40) H(27) 124.0 no
C(34) C(40) H(27) 124.1 no
C(33) C(42) H(29) 119.6 no
C(35) C(42) H(29) 119.4 no
C(24) C(44) H(4) 105.1 no
C(24) C(44) H(5) 129.9 no
C(24) C(44) H(6) 111.4 no
H(4) C(44) H(5) 94.3 no
H(4) C(44) H(6) 114.9 no
H(5) C(44) H(6) 100.7 no

loop_
_geom_bond_atom_site_label_1
_geom_bond_atom_site_label_2
_geom_bond_distance
_geom_bond_publ_flag
N(2) C(3) 1.347(6) yes
N(2) C(9) 1.355(7) yes
N(3) N(7) 1.387(7) yes
N(3) C(9) 1.445(6) yes
N(3) C(11) 1.360(6) yes
N(7) C(37) 1.360(9) yes
C(3) C(23) 1.495(8) yes
C(3) C(27) 1.454(6) yes
C(9) C(29) 1.376(9) yes
C(11) C(27) 1.396(7) yes
C(11) C(34) 1.554(6) yes
C(21) C(24) 1.439(8) yes
C(21) C(39) 1.424(9) yes
C(23) C(28) 1.419(8) yes
C(23) C(36) 1.368(8) yes
C(24) C(30) 1.301(9) yes
C(24) C(44) 1.570(9) yes
C(28) C(35) 1.412(9) yes
C(29) C(37) 1.428(9) yes
C(30) C(40) 1.441(10) yes
C(33) C(36) 1.405(8) yes
C(33) C(42) 1.379(9) yes
C(34) C(39) 1.361(9) yes
C(34) C(40) 1.511(8) yes
C(35) C(42) 1.452(10) yes
C(21) H(24) 1.151 no
C(27) H(22) 0.882 no
C(28) H(13) 0.897 no
C(29) H(31) 0.949 no
C(30) H(21) 0.932 no
C(33) H(25) 0.950 no
C(35) H(8) 1.005 no
C(36) H(11) 0.981 no
C(37) H(18) 1.212 no
C(39) H(20) 1.155 no
C(40) H(27) 0.950 no
C(42) H(29) 0.950 no
C(44) H(4) 1.139 no
C(44) H(5) 1.243 no
C(44) H(6) 1.117 no

loop_
_geom_contact_atom_site_label_1
_geom_contact_atom_site_label_2
_geom_contact_distance
_geom_contact_site_symmetry_2
N(2) N(3) 2.425(6) .
N(2) C(11) 2.840(5) .
N(2) C(23) 2.484(7) .
N(2) C(27) 2.436(5) .
N(2) C(28) 2.905(7) .
N(2) C(29) 2.509(8) .
N(2) C(37) 3.558(7) .
N(3) N(2) 2.425(6) .
N(3) C(3) 2.749(7) .
N(3) C(27) 2.357(6) .
N(3) C(29) 2.261(9) .
N(3) C(34) 2.567(7) .
N(3) C(37) 2.133(8) .
N(3) C(40) 3.061(8) .
N(7) C(9) 2.349(7) .
N(7) C(11) 2.449(6) .
N(7) C(29) 2.358(9) .
N(7) C(34) 3.035(7) .
N(7) C(40) 2.889(8) .
C(3) N(3) 2.749(7) .
C(3) C(9) 2.339(7) .
C(3) C(11) 2.466(7) .
C(3) C(28) 2.472(8) .
C(3) C(36) 2.528(7) .
C(9) N(7) 2.349(7) .
C(9) C(3) 2.339(7) .
C(9) C(11) 2.452(5) .
C(9) C(27) 2.769(6) .
C(9) C(37) 2.210(8) .
C(11) N(2) 2.840(5) .
C(11) N(7) 2.449(6) .
C(11) C(3) 2.466(7) .
C(11) C(9) 2.452(5) .
C(11) C(29) 3.556(8) .
C(11) C(37) 3.463(8) .
C(11) C(39) 2.556(7) .
C(11) C(40) 2.609(8) .
C(21) C(30) 2.379(9) .
C(21) C(34) 2.437(8) .
C(21) C(40) 2.899(9) .
C(21) C(44) 2.552(9) .
C(23) N(2) 2.484(7) .
C(23) C(27) 2.520(7) .
C(23) C(33) 2.423(8) .
C(23) C(35) 2.456(9) .
C(23) C(42) 2.799(8) .
C(24) C(34) 2.813(7) .
C(24) C(39) 2.446(8) .
C(24) C(40) 2.456(9) .
C(27) N(2) 2.436(5) .
C(27) N(3) 2.357(6) .
C(27) C(9) 2.769(6) .
C(27) C(23) 2.520(7) .
C(27) C(34) 2.545(6) .
C(27) C(36) 3.001(7) .
C(27) C(39) 3.033(8) .
C(28) N(2) 2.905(7) .
C(28) C(3) 2.472(8) .
C(28) C(33) 2.817(8) .
C(28) C(36) 2.413(9) .
C(28) C(42) 2.448(9) .
C(29) N(2) 2.509(8) .
C(29) N(3) 2.261(9) .
C(29) N(7) 2.358(9) .
C(29) C(11) 3.556(8) .
C(30) C(21) 2.379(9) .
C(30) C(34) 2.447(7) .
C(30) C(39) 2.754(8) .
C(30) C(44) 2.534(10) .
C(33) C(23) 2.423(8) .
C(33) C(28) 2.817(8) .
C(33) C(35) 2.465(9) .
C(34) N(3) 2.567(7) .
C(34) N(7) 3.035(7) .
C(34) C(21) 2.437(8) .
C(34) C(24) 2.813(7) .
C(34) C(27) 2.545(6) .
C(34) C(30) 2.447(7) .
C(35) C(23) 2.456(9) .
C(35) C(33) 2.465(9) .
C(35) C(36) 2.816(9) .
C(36) C(3) 2.528(7) .
C(36) C(27) 3.001(7) .
C(36) C(28) 2.413(9) .
C(36) C(35) 2.816(9) .
C(36) C(42) 2.402(9) .
C(37) N(2) 3.558(7) .
C(37) N(3) 2.133(8) .
C(37) C(9) 2.210(8) .
C(37) C(11) 3.463(8) .
C(39) C(11) 2.556(7) .
C(39) C(24) 2.446(8) .
C(39) C(27) 3.033(8) .
C(39) C(30) 2.754(8) .
C(39) C(40) 2.499(9) .
C(40) N(3) 3.061(8) .
C(40) N(7) 2.889(8) .
C(40) C(11) 2.609(8) .
C(40) C(21) 2.899(9) .
C(40) C(24) 2.456(9) .
C(40) C(39) 2.499(9) .
C(42) C(23) 2.799(8) .
C(42) C(28) 2.448(9) .
C(42) C(36) 2.402(9) .
C(44) C(21) 2.552(9) .
C(44) C(30) 2.534(10) .
N(2) H(13) 2.465 .
N(2) H(22) 3.175 .
N(2) H(31) 2.900 .
N(3) H(18) 3.156 .
N(3) H(22) 3.190 .
N(3) H(27) 2.839 .
N(3) H(31) 3.189 .
N(7) H(6) 2.786 3_755
N(7) H(18) 1.977 .
N(7) H(27) 2.357 .
N(7) H(31) 3.264 .
C(3) H(11) 2.858 .
C(3) H(13) 2.370 .
C(3) H(22) 1.977 .
C(9) H(18) 3.419 .
C(9) H(31) 2.096 .
C(11) H(20) 2.565 .
C(11) H(22) 2.050 .
C(11) H(27) 2.808 .
C(21) H(4) 2.549 .
C(21) H(5) 3.376 .
C(21) H(6) 3.440 .
C(21) H(20) 2.329 .
C(21) H(21) 3.296 .
C(23) H(8) 3.431 .
C(23) H(11) 2.119 .
C(23) H(11) 3.195 2_546
C(23) H(13) 1.867 .
C(23) H(22) 2.545 .
C(23) H(25) 3.274 .
C(23) H(25) 3.547 2_546
C(24) H(4) 2.167 .
C(24) H(5) 2.552 .
C(24) H(6) 2.235 .
C(24) H(18) 3.231 3_745
C(24) H(20) 3.553 .
C(24) H(21) 2.105 .
C(24) H(24) 2.262 .
C(24) H(27) 3.307 .
C(27) H(11) 2.937 .
C(27) H(20) 2.522 .
C(27) H(25) 3.575 2_546
C(28) H(8) 2.401 .
C(28) H(11) 3.340 .
C(28) H(11) 3.092 2_546
C(28) H(29) 3.305 .
C(29) H(4) 3.277 1_565
C(29) H(18) 2.511 .
C(29) H(24) 3.488 1_565
C(30) H(4) 3.364 .
C(30) H(5) 3.415 .
C(30) H(6) 2.773 .
C(30) H(18) 2.842 3_745
C(30) H(24) 3.420 .
C(30) H(27) 2.125 .
C(33) H(8) 2.885 .
C(33) H(11) 1.955 .
C(33) H(11) 3.142 2_546
C(33) H(29) 2.024 .
C(34) H(20) 2.042 .
C(34) H(21) 3.091 .
C(34) H(22) 2.759 .
C(34) H(24) 3.478 .
C(34) H(27) 2.190 .
C(35) H(11) 3.042 2_546
C(35) H(13) 2.129 .
C(35) H(20) 3.109 2_546
C(35) H(25) 3.325 .
C(35) H(29) 2.089 .
C(36) H(8) 3.591 .
C(36) H(11) 3.184 2_546
C(36) H(13) 3.099 .
C(36) H(22) 2.645 .
C(36) H(25) 2.055 .
C(36) H(29) 3.259 .
C(37) H(4) 3.232 1_565
C(37) H(6) 3.286 3_755
C(37) H(21) 3.495 3_755
C(37) H(27) 3.574 .
C(37) H(31) 2.149 .
C(39) H(8) 3.263 2_446
C(39) H(22) 2.875 .
C(39) H(24) 2.250 .
C(39) H(27) 3.366 .
C(39) H(29) 3.309 2_446
C(40) H(20) 3.460 .
C(40) H(21) 1.740 .
C(42) H(8) 1.552 .
C(42) H(11) 3.196 .
C(42) H(11) 3.106 2_546
C(42) H(13) 3.314 .
C(42) H(20) 2.974 2_546
C(42) H(25) 2.033 .
C(44) H(18) 3.398 3_745
C(44) H(21) 2.989 .
C(44) H(24) 2.758 .
H(4) C(21) 2.549 .
H(4) C(24) 2.167 .
H(4) C(29) 3.277 1_545
H(4) C(30) 3.364 .
H(4) C(37) 3.232 1_545
H(4) H(5) 1.747 .
H(4) H(6) 1.902 .
H(4) H(18) 2.979 1_545
H(4) H(24) 2.281 .
H(4) H(31) 2.827 1_545
H(5) C(21) 3.376 .
H(5) C(24) 2.552 .
H(5) C(30) 3.415 .
H(5) H(4) 1.747 .
H(5) H(6) 1.819 .
H(5) H(24) 3.391 .
H(6) N(7) 2.786 3_745
H(6) C(21) 3.440 .
H(6) C(24) 2.235 .
H(6) C(30) 2.773 .
H(6) C(37) 3.286 3_745
H(6) H(4) 1.902 .
H(6) H(5) 1.819 .
H(6) H(18) 2.687 3_745
H(6) H(21) 2.892 .
H(6) H(27) 3.453 3_745
H(8) C(23) 3.431 .
H(8) C(28) 2.401 .
H(8) C(33) 2.885 .
H(8) C(36) 3.591 .
H(8) C(39) 3.263 2_546
H(8) C(42) 1.552 .
H(8) H(11) 3.448 2_546
H(8) H(13) 3.034 .
H(8) H(20) 2.334 2_546
H(8) H(25) 3.579 .
H(8) H(29) 1.682 .
H(11) C(3) 2.858 .
H(11) C(23) 2.119 .
H(11) C(23) 3.195 2_446
H(11) C(27) 2.937 .
H(11) C(28) 3.340 .
H(11) C(28) 3.092 2_446
H(11) C(33) 1.955 .
H(11) C(33) 3.142 2_446
H(11) C(35) 3.042 2_446
H(11) C(36) 3.184 2_446
H(11) C(42) 3.196 .
H(11) C(42) 3.106 2_446
H(11) H(8) 3.448 2_446
H(11) H(13) 3.418 2_446
H(11) H(22) 2.458 .
H(11) H(25) 2.211 .
H(13) N(2) 2.465 .
H(13) C(3) 2.370 .
H(13) C(23) 1.867 .
H(13) C(35) 2.129 .
H(13) C(36) 3.099 .
H(13) C(42) 3.314 .
H(13) H(8) 3.034 .
H(13) H(11) 3.418 2_546
H(13) H(25) 3.561 2_546
H(18) N(3) 3.156 .
H(18) N(7) 1.977 .
H(18) C(9) 3.419 .
H(18) C(24) 3.231 3_755
H(18) C(29) 2.511 .
H(18) C(30) 2.842 3_755
H(18) C(44) 3.398 3_755
H(18) H(4) 2.979 1_565
H(18) H(6) 2.687 3_755
H(18) H(21) 2.440 3_755
H(18) H(31) 2.996 .
H(20) C(11) 2.565 .
H(20) C(21) 2.329 .
H(20) C(24) 3.553 .
H(20) C(27) 2.522 .
H(20) C(34) 2.042 .
H(20) C(35) 3.109 2_446
H(20) C(40) 3.460 .
H(20) C(42) 2.974 2_446
H(20) H(8) 2.334 2_446
H(20) H(22) 2.171 .
H(20) H(24) 2.752 .
H(20) H(29) 2.534 2_446
H(21) C(21) 3.296 .
H(21) C(24) 2.105 .
H(21) C(34) 3.091 .
H(21) C(37) 3.495 3_745
H(21) C(40) 1.740 .
H(21) C(44) 2.989 .
H(21) H(6) 2.892 .
H(21) H(18) 2.440 3_745
H(21) H(27) 2.011 .
H(22) N(2) 3.175 .
H(22) N(3) 3.190 .
H(22) C(3) 1.977 .
H(22) C(11) 2.050 .
H(22) C(23) 2.545 .
H(22) C(34) 2.759 .
H(22) C(36) 2.645 .
H(22) C(39) 2.875 .
H(22) H(11) 2.458 .
H(22) H(20) 2.171 .
H(22) H(25) 3.370 2_546
H(24) C(24) 2.262 .
H(24) C(29) 3.488 1_545
H(24) C(30) 3.420 .
H(24) C(34) 3.478 .
H(24) C(39) 2.250 .
H(24) C(44) 2.758 .
H(24) H(4) 2.281 .
H(24) H(5) 3.391 .
H(24) H(20) 2.752 .
H(24) H(31) 2.582 1_545
H(25) C(23) 3.274 .
H(25) C(23) 3.547 2_446
H(25) C(27) 3.575 2_446
H(25) C(35) 3.325 .
H(25) C(36) 2.055 .
H(25) C(42) 2.033 .
H(25) H(8) 3.579 .
H(25) H(11) 2.211 .
H(25) H(13) 3.561 2_446
H(25) H(22) 3.370 2_446
H(25) H(29) 2.331 .
H(27) N(3) 2.839 .
H(27) N(7) 2.357 .
H(27) C(11) 2.808 .
H(27) C(24) 3.307 .
H(27) C(30) 2.125 .
H(27) C(34) 2.190 .
H(27) C(37) 3.574 .
H(27) C(39) 3.366 .
H(27) H(6) 3.453 3_755
H(27) H(21) 2.011 .
H(29) C(28) 3.305 .
H(29) C(33) 2.024 .
H(29) C(35) 2.089 .
H(29) C(36) 3.259 .
H(29) C(39) 3.309 2_546
H(29) H(8) 1.682 .
H(29) H(20) 2.534 2_546
H(29) H(25) 2.331 .
H(31) N(2) 2.900 .
H(31) N(3) 3.189 .
H(31) N(7) 3.264 .
H(31) C(9) 2.096 .
H(31) C(37) 2.149 .
H(31) H(4) 2.827 1_565
H(31) H(18) 2.996 .
H(31) H(24) 2.582 1_565

loop_
_geom_torsion_atom_site_label_1
_geom_torsion_atom_site_label_2
_geom_torsion_atom_site_label_3
_geom_torsion_atom_site_label_4
_geom_torsion
C(3) N(2) C(9) N(3) -2.5(9)
C(3) N(2) C(9) C(29) 179.5(7)
C(9) N(2) C(3) C(23) -177.2(5)
C(9) N(2) C(3) C(27) 5.1(8)
N(7) N(3) C(9) N(2) -180.0(5)
N(7) N(3) C(9) C(29) -1.5(8)
C(9) N(3) N(7) C(37) 1.1(7)
N(7) N(3) C(11) C(27) 179.7(5)
N(7) N(3) C(11) C(34) 0.6(9)
C(11) N(3) N(7) C(37) -179.0(6)
C(9) N(3) C(11) C(27) -0.4(7)
C(9) N(3) C(11) C(34) -179.5(5)
C(11) N(3) C(9) N(2) 0.1(7)
C(11) N(3) C(9) C(29) 178.6(6)
N(3) N(7) C(37) C(29) -0.3(6)
N(2) C(3) C(23) C(28) -31.1(8)
N(2) C(3) C(23) C(36) 151.6(6)
N(2) C(3) C(27) C(11) -5.4(8)
C(23) C(3) C(27) C(11) 176.8(5)
C(27) C(3) C(23) C(28) 146.7(5)
C(27) C(3) C(23) C(36) -30.7(8)
N(2) C(9) C(29) C(37) 179.4(7)
N(3) C(9) C(29) C(37) 1.2(8)
N(3) C(11) C(27) C(3) 2.9(8)
N(3) C(11) C(34) C(39) -149.2(6)
N(3) C(11) C(34) C(40) 31.2(8)
C(27) C(11) C(34) C(39) 31.6(9)
C(27) C(11) C(34) C(40) -147.9(5)
C(34) C(11) C(27) C(3) -177.9(5)
C(24) C(21) C(39) C(34) -6.5(10)
C(39) C(21) C(24) C(30) 1.4(9)
C(39) C(21) C(24) C(44) 178.8(6)
C(3) C(23) C(28) C(35) 179.8(4)
C(3) C(23) C(36) C(33) -179.8(5)
C(28) C(23) C(36) C(33) 3.0(10)
C(36) C(23) C(28) C(35) -2.8(9)
C(21) C(24) C(30) C(40) 1.9(10)
C(44) C(24) C(30) C(40) -175.2(6)
C(23) C(28) C(35) C(42) -1.2(9)
C(9) C(29) C(37) N(7) -0.6(9)
C(24) C(30) C(40) C(34) -0.5(8)
C(36) C(33) C(42) C(35) -5.0(10)
C(42) C(33) C(36) C(23) 0.9(10)
C(11) C(34) C(39) C(21) -171.4(6)
C(11) C(34) C(40) C(30) 175.0(5)
C(39) C(34) C(40) C(30) -4.5(9)
C(40) C(34) C(39) C(21) 8.1(10)
C(28) C(35) C(42) C(33) 5.1(10)
